data_4128263
loop_
_publ_author_name
'Zhou, Zhibiao'
'Xie, Sheng'
'Chen, Xian'
'Tu, Yujie'
'Xiang, Jiannan'
'Wang, Jianguo'
'He, Zikai'
'Zeng, Zebing'
'Tang, Ben Zhong'

_publ_section_title
;
 Spiro-Functionalized Diphenylethenes: Suppression of a Reversible
 Photocyclization Contributes to the Aggregation-Induced Emission Effect.
;
_journal_issue 25
_journal_name_full 'Journal of the American Chemical Society'
_journal_page_first 9803
_journal_page_last 9807
_journal_paper_doi 10.1021/jacs.9b04426
_journal_volume 141
_journal_year 2019
_chemical_formula_sum 'C37 H24'
_chemical_formula_weight 468.56
_space_group_crystal_system monoclinic
_space_group_IT_number 14
_space_group_name_Hall '-P 2ybc'
_space_group_name_H-M_alt 'P 1 21/c 1'
_symmetry_space_group_name_Hall '-P 2ybc'
_symmetry_space_group_name_H-M 'P 1 21/c 1'
_atom_sites_solution_hydrogens geom
_audit_creation_method SHELXL-2013
_cell_angle_alpha 90
_cell_angle_beta 95.498(3)
_cell_angle_gamma 90
_cell_formula_units_Z 4
_cell_length_a 12.2686(14)
_cell_length_b 12.0157(13)
_cell_length_c 17.270(2)
_cell_measurement_reflns_used 2081
_cell_measurement_temperature 293(2)
_cell_measurement_theta_max 42.880
_cell_measurement_theta_min 4.739
_cell_volume 2534.2(5)
_computing_cell_refinement 'Bruker SMART'
_computing_data_collection 'Bruker SMART'
_computing_data_reduction 'Bruker SHELXTL'
_computing_molecular_graphics 'Bruker SHELXTL'
_computing_publication_material 'Bruker SHELXTL'
_computing_structure_refinement 'SHELXL-2013 (Sheldrick, 2013)'
_computing_structure_solution 'Bruker SHELXTL'
_diffrn_ambient_temperature 293(2)
_diffrn_measured_fraction_theta_full 1.000
_diffrn_measured_fraction_theta_max 1.000
_diffrn_measurement_device_type 'CCD area detector'
_diffrn_measurement_method 'phi and omega scans'
_diffrn_radiation_type MoK\a
_diffrn_radiation_wavelength 0.71073
_diffrn_reflns_av_R_equivalents 0.0437
_diffrn_reflns_av_unetI/netI 0.0487
_diffrn_reflns_Laue_measured_fraction_full 1.000
_diffrn_reflns_Laue_measured_fraction_max 1.000
_diffrn_reflns_limit_h_max 14
_diffrn_reflns_limit_h_min -14
_diffrn_reflns_limit_k_max 14
_diffrn_reflns_limit_k_min -12
_diffrn_reflns_limit_l_max 18
_diffrn_reflns_limit_l_min -20
_diffrn_reflns_number 14299
_diffrn_reflns_point_group_measured_fraction_full 1.000
_diffrn_reflns_point_group_measured_fraction_max 1.000
_diffrn_reflns_theta_full 25.242
_diffrn_reflns_theta_max 25.498
_diffrn_reflns_theta_min 1.668
_exptl_absorpt_coefficient_mu 0.070
_exptl_absorpt_correction_T_max 0.7456
_exptl_absorpt_correction_T_min 0.6277
_exptl_absorpt_correction_type multi-scan
_exptl_absorpt_process_details sadabs
_exptl_crystal_colour colorless
_exptl_crystal_density_diffrn 1.228
_exptl_crystal_description prismatic
_exptl_crystal_F_000 984
_exptl_crystal_size_max 0.200
_exptl_crystal_size_mid 0.160
_exptl_crystal_size_min 0.100
_refine_diff_density_max 0.197
_refine_diff_density_min -0.163
_refine_diff_density_rms 0.030
_refine_ls_extinction_method none
_refine_ls_goodness_of_fit_ref 1.033
_refine_ls_hydrogen_treatment constr
_refine_ls_matrix_type full
_refine_ls_number_parameters 334
_refine_ls_number_reflns 4719
_refine_ls_number_restraints 0
_refine_ls_restrained_S_all 1.033
_refine_ls_R_factor_all 0.0783
_refine_ls_R_factor_gt 0.0459
_refine_ls_shift/su_max 0.000
_refine_ls_shift/su_mean 0.000
_refine_ls_structure_factor_coef Fsqd
_refine_ls_weighting_details 'w=1/[\s^2^(Fo^2^)+(0.0541P)^2^+0.0141P] where P=(Fo^2^+2Fc^2^)/3'
_refine_ls_weighting_scheme calc
_refine_ls_wR_factor_gt 0.1057
_refine_ls_wR_factor_ref 0.1188
_reflns_Friedel_coverage 0.000
_reflns_number_gt 3122
_reflns_number_total 4719
_reflns_threshold_expression 'I > 2\s(I)'
_cod_data_source_file ja9b04426_si_002.cif
_cod_data_source_block cd16764
_cod_original_cell_volume 2534.1(5)
_cod_database_code 4128263
_shelx_space_group_comment
; 
The symmetry employed for this shelxl refinement is uniquely defined 
by the following loop, which should always be used as a source of 
symmetry information in preference to the above space-group names. 
They are only intended as comments. 
;
_shelx_estimated_absorpt_t_min 0.986
_shelx_estimated_absorpt_t_max 0.993
_shelxl_version_number 2013-4

loop_
_space_group_symop_operation_xyz
'x, y, z'
'-x, y+1/2, -z+1/2'
'-x, -y, -z'
'x, -y-1/2, z-1/2'

loop_
_atom_site_label
_atom_site_type_symbol
_atom_site_fract_x
_atom_site_fract_y
_atom_site_fract_z
_atom_site_U_iso_or_equiv
_atom_site_adp_type
_atom_site_occupancy
_atom_site_site_symmetry_order
_atom_site_calc_flag
_atom_site_refinement_flags_posn
_atom_site_refinement_flags_adp
C1 C 0.91039(13) 0.76850(14) 0.01774(10) 0.0455(4) Uani 1 1 d . .
C2 C 0.97631(16) 0.83942(16) -0.01921(12) 0.0637(5) Uani 1 1 d . .
H2 H 0.9466 0.8992 -0.0483 0.076 Uiso 1 1 calc R U
C3 C 1.08744(17) 0.82010(19) -0.01230(13) 0.0756(6) Uani 1 1 d . .
H3 H 1.1332 0.8672 -0.0371 0.091 Uiso 1 1 calc R U
C4 C 1.13160(16) 0.73208(19) 0.03081(12) 0.0685(6) Uani 1 1 d . .
H4 H 1.2068 0.7199 0.0343 0.082 Uiso 1 1 calc R U
C5 C 1.06604(14) 0.66165(16) 0.06897(10) 0.0550(5) Uani 1 1 d . .
H5 H 1.0964 0.6030 0.0988 0.066 Uiso 1 1 calc R U
C6 C 0.95390(13) 0.67994(14) 0.06198(9) 0.0433(4) Uani 1 1 d . .
C7 C 0.86389(13) 0.62265(13) 0.09639(9) 0.0409(4) Uani 1 1 d . .
C8 C 0.76752(13) 0.67118(13) 0.07120(9) 0.0407(4) Uani 1 1 d . .
C9 C 0.78775(13) 0.77358(13) 0.02130(9) 0.0433(4) Uani 1 1 d . .
C10 C 0.72439(13) 0.77925(15) -0.05868(10) 0.0465(4) Uani 1 1 d . .
C11 C 0.72172(15) 0.70279(16) -0.11836(11) 0.0583(5) Uani 1 1 d . .
H11 H 0.7589 0.6356 -0.1114 0.070 Uiso 1 1 calc R U
C12 C 0.66312(17) 0.7273(2) -0.18852(12) 0.0695(6) Uani 1 1 d . .
H12 H 0.6603 0.6760 -0.2290 0.083 Uiso 1 1 calc R U
C13 C 0.60868(17) 0.8275(2) -0.19894(12) 0.0711(6) Uani 1 1 d . .
H13 H 0.5700 0.8430 -0.2467 0.085 Uiso 1 1 calc R U
C14 C 0.61050(15) 0.90458(18) -0.14017(11) 0.0629(5) Uani 1 1 d . .
H14 H 0.5734 0.9718 -0.1478 0.075 Uiso 1 1 calc R U
C15 C 0.66885(13) 0.88038(15) -0.06899(10) 0.0478(5) Uani 1 1 d . .
C16 C 0.68582(12) 0.94534(14) 0.00280(10) 0.0437(4) Uani 1 1 d . .
C17 C 0.75531(13) 0.88332(13) 0.05721(10) 0.0425(4) Uani 1 1 d . .
C18 C 0.78466(13) 0.92291(14) 0.12981(10) 0.0470(4) Uani 1 1 d . .
H18 H 0.8296 0.8806 0.1649 0.056 Uiso 1 1 calc R U
C19 C 0.74707(13) 1.02841(14) 0.15221(10) 0.0453(4) Uani 1 1 d . .
C20 C 0.67687(13) 1.09077(14) 0.09806(11) 0.0469(4) Uani 1 1 d . .
C21 C 0.64699(13) 1.04635(15) 0.02372(10) 0.0506(5) Uani 1 1 d . .
H21 H 0.6002 1.0863 -0.0116 0.061 Uiso 1 1 calc R U
C22 C 0.77788(15) 1.07376(16) 0.22604(11) 0.0573(5) Uani 1 1 d . .
H22 H 0.8231 1.0332 0.2620 0.069 Uiso 1 1 calc R U
C23 C 0.74237(17) 1.17637(17) 0.24572(12) 0.0655(6) Uani 1 1 d . .
H23 H 0.7630 1.2051 0.2949 0.079 Uiso 1 1 calc R U
C24 C 0.67534(17) 1.23827(17) 0.19246(14) 0.0689(6) Uani 1 1 d . .
H24 H 0.6524 1.3088 0.2061 0.083 Uiso 1 1 calc R U
C25 C 0.64301(15) 1.19708(16) 0.12092(13) 0.0621(5) Uani 1 1 d . .
H25 H 0.5977 1.2396 0.0863 0.075 Uiso 1 1 calc R U
C26 C 0.65589(13) 0.63607(13) 0.08499(9) 0.0404(4) Uani 1 1 d . .
C27 C 0.63061(14) 0.52435(14) 0.09437(10) 0.0518(5) Uani 1 1 d . .
H27 H 0.6854 0.4711 0.0929 0.062 Uiso 1 1 calc R U
C28 C 0.52600(15) 0.49123(16) 0.10573(12) 0.0623(5) Uani 1 1 d . .
H28 H 0.5111 0.4160 0.1119 0.075 Uiso 1 1 calc R U
C29 C 0.44354(15) 0.56779(16) 0.10808(11) 0.0581(5) Uani 1 1 d . .
H29 H 0.3730 0.5450 0.1160 0.070 Uiso 1 1 calc R U
C30 C 0.46625(14) 0.67765(16) 0.09865(11) 0.0563(5) Uani 1 1 d . .
H30 H 0.4109 0.7302 0.1005 0.068 Uiso 1 1 calc R U
C31 C 0.56989(14) 0.71142(15) 0.08641(10) 0.0511(5) Uani 1 1 d . .
H31 H 0.5831 0.7867 0.0789 0.061 Uiso 1 1 calc R U
C32 C 0.88677(13) 0.53330(14) 0.15472(9) 0.0426(4) Uani 1 1 d . .
C33 C 0.94589(15) 0.43944(15) 0.13925(12) 0.0587(5) Uani 1 1 d . .
H33 H 0.9686 0.4293 0.0899 0.070 Uiso 1 1 calc R U
C34 C 0.97186(18) 0.36029(17) 0.19615(17) 0.0777(7) Uani 1 1 d . .
H34 H 1.0113 0.2972 0.1848 0.093 Uiso 1 1 calc R U
C35 C 0.93973(19) 0.3747(2) 0.26864(16) 0.0841(8) Uani 1 1 d . .
H35 H 0.9580 0.3220 0.3071 0.101 Uiso 1 1 calc R U
C36 C 0.88076(19) 0.4664(2) 0.28486(12) 0.0781(7) Uani 1 1 d . .
H36 H 0.8579 0.4754 0.3343 0.094 Uiso 1 1 calc R U
C37 C 0.85473(16) 0.54574(16) 0.22882(11) 0.0599(5) Uani 1 1 d . .
H37 H 0.8152 0.6084 0.2409 0.072 Uiso 1 1 calc R U

loop_
_atom_site_aniso_label
_atom_site_aniso_U_11
_atom_site_aniso_U_22
_atom_site_aniso_U_33
_atom_site_aniso_U_23
_atom_site_aniso_U_13
_atom_site_aniso_U_12
C1 0.0377(9) 0.0512(11) 0.0474(10) 0.0031(8) 0.0030(8) -0.0088(8)
C2 0.0500(12) 0.0725(14) 0.0685(14) 0.0166(10) 0.0052(10) -0.0141(10)
C3 0.0495(13) 0.1005(17) 0.0779(15) 0.0175(13) 0.0120(11) -0.0240(12)
C4 0.0341(10) 0.1015(17) 0.0699(14) -0.0001(12) 0.0061(10) -0.0104(11)
C5 0.0393(10) 0.0737(13) 0.0511(12) -0.0032(9) 0.0007(9) -0.0010(9)
C6 0.0367(10) 0.0546(11) 0.0384(10) -0.0044(8) 0.0035(7) -0.0034(8)
C7 0.0388(10) 0.0436(10) 0.0404(10) -0.0020(8) 0.0048(8) -0.0028(8)
C8 0.0395(10) 0.0401(9) 0.0423(10) 0.0031(7) 0.0035(7) -0.0027(8)
C9 0.0394(9) 0.0429(10) 0.0470(10) 0.0061(8) 0.0022(8) -0.0049(8)
C10 0.0381(10) 0.0551(11) 0.0463(10) 0.0082(9) 0.0042(8) -0.0127(9)
C11 0.0525(11) 0.0672(13) 0.0556(12) -0.0010(10) 0.0077(9) -0.0161(10)
C12 0.0622(13) 0.0943(17) 0.0519(13) -0.0062(11) 0.0057(11) -0.0188(13)
C13 0.0578(13) 0.1089(19) 0.0450(12) 0.0069(12) -0.0032(10) -0.0171(13)
C14 0.0477(11) 0.0839(15) 0.0555(13) 0.0160(11) -0.0033(10) -0.0057(10)
C15 0.0372(10) 0.0600(12) 0.0456(11) 0.0119(9) 0.0007(8) -0.0111(9)
C16 0.0348(9) 0.0448(11) 0.0506(11) 0.0141(8) 0.0000(8) -0.0060(8)
C17 0.0360(9) 0.0429(10) 0.0477(10) 0.0097(8) -0.0001(8) -0.0077(7)
C18 0.0416(10) 0.0466(11) 0.0513(11) 0.0114(8) -0.0040(8) -0.0020(8)
C19 0.0393(10) 0.0458(10) 0.0507(11) 0.0073(8) 0.0039(8) -0.0087(8)
C20 0.0371(10) 0.0436(10) 0.0605(12) 0.0098(9) 0.0077(9) -0.0039(8)
C21 0.0381(10) 0.0538(12) 0.0582(12) 0.0192(9) -0.0040(8) -0.0030(9)
C22 0.0587(12) 0.0542(12) 0.0578(12) 0.0032(9) -0.0005(9) -0.0041(10)
C23 0.0704(14) 0.0614(14) 0.0648(14) -0.0072(10) 0.0075(11) -0.0098(11)
C24 0.0682(14) 0.0530(12) 0.0865(16) -0.0051(12) 0.0127(12) 0.0043(11)
C25 0.0512(12) 0.0563(13) 0.0786(15) 0.0058(11) 0.0046(11) 0.0047(10)
C26 0.0379(9) 0.0441(10) 0.0388(9) 0.0048(7) 0.0008(7) -0.0031(8)
C27 0.0403(10) 0.0448(11) 0.0704(13) 0.0002(9) 0.0053(9) -0.0025(8)
C28 0.0476(12) 0.0489(11) 0.0907(16) 0.0043(10) 0.0081(10) -0.0115(10)
C29 0.0369(10) 0.0641(13) 0.0733(14) 0.0083(10) 0.0047(9) -0.0108(10)
C30 0.0400(11) 0.0587(13) 0.0705(13) 0.0148(10) 0.0062(9) 0.0024(9)
C31 0.0406(10) 0.0484(11) 0.0644(12) 0.0174(9) 0.0061(9) -0.0020(9)
C32 0.0380(9) 0.0458(10) 0.0429(10) 0.0009(8) -0.0016(8) -0.0028(8)
C33 0.0578(12) 0.0529(12) 0.0649(13) -0.0014(10) 0.0030(10) 0.0066(10)
C34 0.0629(14) 0.0540(13) 0.113(2) 0.0186(13) -0.0082(14) 0.0061(11)
C35 0.0641(15) 0.0888(18) 0.094(2) 0.0483(15) -0.0203(13) -0.0156(13)
C36 0.0794(16) 0.1008(18) 0.0525(13) 0.0192(13) -0.0023(11) -0.0140(15)
C37 0.0632(12) 0.0662(13) 0.0506(12) 0.0018(10) 0.0070(10) 0.0003(10)

loop_
_atom_type_symbol
_atom_type_description
_atom_type_scat_dispersion_real
_atom_type_scat_dispersion_imag
_atom_type_scat_source
C C 0.0033 0.0016 'International Tables Vol C Tables 4.2.6.8 and 6.1.1.4'
H H 0.0000 0.0000 'International Tables Vol C Tables 4.2.6.8 and 6.1.1.4'

loop_
_geom_angle_atom_site_label_1
_geom_angle_atom_site_label_2
_geom_angle_atom_site_label_3
_geom_angle
C2 C1 C6 121.29(16)
C2 C1 C9 128.76(16)
C6 C1 C9 109.90(14)
C1 C2 C3 118.51(19)
C1 C2 H2 120.7
C3 C2 H2 120.7
C4 C3 C2 120.82(18)
C4 C3 H3 119.6
C2 C3 H3 119.6
C3 C4 C5 120.92(18)
C3 C4 H4 119.5
C5 C4 H4 119.5
C4 C5 C6 118.72(18)
C4 C5 H5 120.6
C6 C5 H5 120.6
C1 C6 C5 119.72(16)
C1 C6 C7 108.47(14)
C5 C6 C7 131.77(16)
C8 C7 C6 109.56(14)
C8 C7 C32 129.38(15)
C6 C7 C32 120.83(14)
C7 C8 C26 128.45(14)
C7 C8 C9 110.03(14)
C26 C8 C9 121.50(14)
C1 C9 C10 112.88(13)
C1 C9 C17 110.52(13)
C10 C9 C17 101.53(13)
C1 C9 C8 101.85(13)
C10 C9 C8 116.72(13)
C17 C9 C8 113.69(13)
C11 C10 C15 120.56(17)
C11 C10 C9 128.52(17)
C15 C10 C9 110.83(15)
C10 C11 C12 119.1(2)
C10 C11 H11 120.4
C12 C11 H11 120.4
C13 C12 C11 120.4(2)
C13 C12 H12 119.8
C11 C12 H12 119.8
C14 C13 C12 121.3(2)
C14 C13 H13 119.4
C12 C13 H13 119.4
C13 C14 C15 118.8(2)
C13 C14 H14 120.6
C15 C14 H14 120.6
C14 C15 C10 119.83(17)
C14 C15 C16 131.00(18)
C10 C15 C16 109.17(14)
C21 C16 C17 119.65(16)
C21 C16 C15 132.35(15)
C17 C16 C15 107.99(15)
C18 C17 C16 121.16(16)
C18 C17 C9 128.45(14)
C16 C17 C9 110.39(15)
C17 C18 C19 120.12(15)
C17 C18 H18 119.9
C19 C18 H18 119.9
C22 C19 C18 121.94(16)
C22 C19 C20 119.06(17)
C18 C19 C20 119.00(16)
C21 C20 C25 122.75(17)
C21 C20 C19 119.26(16)
C25 C20 C19 117.96(17)
C16 C21 C20 120.80(15)
C16 C21 H21 119.6
C20 C21 H21 119.6
C23 C22 C19 120.87(18)
C23 C22 H22 119.6
C19 C22 H22 119.6
C22 C23 C24 120.2(2)
C22 C23 H23 119.9
C24 C23 H23 119.9
C25 C24 C23 120.75(19)
C25 C24 H24 119.6
C23 C24 H24 119.6
C24 C25 C20 121.17(19)
C24 C25 H25 119.4
C20 C25 H25 119.4
C27 C26 C31 116.60(15)
C27 C26 C8 121.07(15)
C31 C26 C8 122.28(14)
C28 C27 C26 121.16(17)
C28 C27 H27 119.4
C26 C27 H27 119.4
C29 C28 C27 120.75(17)
C29 C28 H28 119.6
C27 C28 H28 119.6
C30 C29 C28 119.13(17)
C30 C29 H29 120.4
C28 C29 H29 120.4
C29 C30 C31 120.59(17)
C29 C30 H30 119.7
C31 C30 H30 119.7
C30 C31 C26 121.74(16)
C30 C31 H31 119.1
C26 C31 H31 119.1
C33 C32 C37 117.95(16)
C33 C32 C7 121.97(16)
C37 C32 C7 119.95(16)
C32 C33 C34 120.9(2)
C32 C33 H33 119.5
C34 C33 H33 119.5
C35 C34 C33 120.0(2)
C35 C34 H34 120.0
C33 C34 H34 120.0
C34 C35 C36 120.0(2)
C34 C35 H35 120.0
C36 C35 H35 120.0
C35 C36 C37 120.6(2)
C35 C36 H36 119.7
C37 C36 H36 119.7
C36 C37 C32 120.63(19)
C36 C37 H37 119.7
C32 C37 H37 119.7

loop_
_geom_bond_atom_site_label_1
_geom_bond_atom_site_label_2
_geom_bond_distance
C1 C2 1.373(2)
C1 C6 1.387(2)
C1 C9 1.513(2)
C2 C3 1.377(3)
C2 H2 0.9300
C3 C4 1.374(3)
C3 H3 0.9300
C4 C5 1.378(2)
C4 H4 0.9300
C5 C6 1.387(2)
C5 H5 0.9300
C6 C7 1.474(2)
C7 C8 1.352(2)
C7 C32 1.481(2)
C8 C26 1.474(2)
C8 C9 1.536(2)
C9 C10 1.520(2)
C9 C17 1.526(2)
C10 C11 1.379(2)
C10 C15 1.396(2)
C11 C12 1.380(3)
C11 H11 0.9300
C12 C13 1.380(3)
C12 H12 0.9300
C13 C14 1.373(3)
C13 H13 0.9300
C14 C15 1.393(2)
C14 H14 0.9300
C15 C16 1.463(2)
C16 C21 1.365(2)
C16 C17 1.418(2)
C17 C18 1.357(2)
C18 C19 1.415(2)
C18 H18 0.9300
C19 C22 1.405(2)
C19 C20 1.422(2)
C20 C21 1.406(2)
C20 C25 1.411(2)
C21 H21 0.9300
C22 C23 1.362(2)
C22 H22 0.9300
C23 C24 1.389(3)
C23 H23 0.9300
C24 C25 1.354(3)
C24 H24 0.9300
C25 H25 0.9300
C26 C27 1.391(2)
C26 C31 1.392(2)
C27 C28 1.376(2)
C27 H27 0.9300
C28 C29 1.371(2)
C28 H28 0.9300
C29 C30 1.362(2)
C29 H29 0.9300
C30 C31 1.370(2)
C30 H30 0.9300
C31 H31 0.9300
C32 C33 1.381(2)
C32 C37 1.382(2)
C33 C34 1.383(3)
C33 H33 0.9300
C34 C35 1.359(3)
C34 H34 0.9300
C35 C36 1.362(3)
C35 H35 0.9300
C36 C37 1.374(3)
C36 H36 0.9300
C37 H37 0.9300

loop_
_geom_torsion_atom_site_label_1
_geom_torsion_atom_site_label_2
_geom_torsion_atom_site_label_3
_geom_torsion_atom_site_label_4
_geom_torsion
C6 C1 C2 C3 0.8(3)
C9 C1 C2 C3 177.90(18)
C1 C2 C3 C4 -0.2(3)
C2 C3 C4 C5 -0.8(3)
C3 C4 C5 C6 1.2(3)
C2 C1 C6 C5 -0.4(3)
C9 C1 C6 C5 -177.99(15)
C2 C1 C6 C7 177.72(16)
C9 C1 C6 C7 0.12(18)
C4 C5 C6 C1 -0.6(3)
C4 C5 C6 C7 -178.19(17)
C1 C6 C7 C8 2.76(19)
C5 C6 C7 C8 -179.44(17)
C1 C6 C7 C32 -172.17(15)
C5 C6 C7 C32 5.6(3)
C6 C7 C8 C26 174.31(15)
C32 C7 C8 C26 -11.3(3)
C6 C7 C8 C9 -4.44(19)
C32 C7 C8 C9 169.92(15)
C2 C1 C9 C10 54.2(2)
C6 C1 C9 C10 -128.48(15)
C2 C1 C9 C17 -58.8(2)
C6 C1 C9 C17 118.59(15)
C2 C1 C9 C8 -179.89(18)
C6 C1 C9 C8 -2.52(17)
C7 C8 C9 C1 4.28(17)
C26 C8 C9 C1 -174.57(14)
C7 C8 C9 C10 127.67(16)
C26 C8 C9 C10 -51.2(2)
C7 C8 C9 C17 -114.61(16)
C26 C8 C9 C17 66.54(19)
C1 C9 C10 C11 61.2(2)
C17 C9 C10 C11 179.54(16)
C8 C9 C10 C11 -56.3(2)
C1 C9 C10 C15 -115.21(15)
C17 C9 C10 C15 3.11(16)
C8 C9 C10 C15 127.28(15)
C15 C10 C11 C12 -0.2(2)
C9 C10 C11 C12 -176.31(16)
C10 C11 C12 C13 0.5(3)
C11 C12 C13 C14 -0.5(3)
C12 C13 C14 C15 0.1(3)
C13 C14 C15 C10 0.2(2)
C13 C14 C15 C16 179.57(17)
C11 C10 C15 C14 -0.2(2)
C9 C10 C15 C14 176.55(14)
C11 C10 C15 C16 -179.67(14)
C9 C10 C15 C16 -2.91(18)
C14 C15 C16 C21 3.2(3)
C10 C15 C16 C21 -177.45(17)
C14 C15 C16 C17 -178.00(16)
C10 C15 C16 C17 1.39(18)
C21 C16 C17 C18 -0.4(2)
C15 C16 C17 C18 -179.44(14)
C21 C16 C17 C9 179.67(14)
C15 C16 C17 C9 0.66(17)
C1 C9 C17 C18 -62.1(2)
C10 C9 C17 C18 177.89(16)
C8 C9 C17 C18 51.7(2)
C1 C9 C17 C16 117.78(14)
C10 C9 C17 C16 -2.22(16)
C8 C9 C17 C16 -128.42(14)
C16 C17 C18 C19 -0.8(2)
C9 C17 C18 C19 179.07(14)
C17 C18 C19 C22 -178.26(16)
C17 C18 C19 C20 1.1(2)
C22 C19 C20 C21 179.16(15)
C18 C19 C20 C21 -0.2(2)
C22 C19 C20 C25 1.2(2)
C18 C19 C20 C25 -178.21(15)
C17 C16 C21 C20 1.3(2)
C15 C16 C21 C20 -179.94(16)
C25 C20 C21 C16 176.88(15)
C19 C20 C21 C16 -1.0(2)
C18 C19 C22 C23 178.71(16)
C20 C19 C22 C23 -0.7(3)
C19 C22 C23 C24 -0.4(3)
C22 C23 C24 C25 1.0(3)
C23 C24 C25 C20 -0.5(3)
C21 C20 C25 C24 -178.52(17)
C19 C20 C25 C24 -0.6(3)
C7 C8 C26 C27 -30.7(3)
C9 C8 C26 C27 147.91(16)
C7 C8 C26 C31 151.77(18)
C9 C8 C26 C31 -29.6(2)
C31 C26 C27 C28 -1.1(2)
C8 C26 C27 C28 -178.72(16)
C26 C27 C28 C29 0.0(3)
C27 C28 C29 C30 0.3(3)
C28 C29 C30 C31 0.5(3)
C29 C30 C31 C26 -1.6(3)
C27 C26 C31 C30 1.8(2)
C8 C26 C31 C30 179.44(16)
C8 C7 C32 C33 129.08(19)
C6 C7 C32 C33 -57.1(2)
C8 C7 C32 C37 -55.1(2)
C6 C7 C32 C37 118.70(18)
C37 C32 C33 C34 0.2(3)
C7 C32 C33 C34 176.08(17)
C32 C33 C34 C35 -0.5(3)
C33 C34 C35 C36 0.9(3)
C34 C35 C36 C37 -1.0(3)
C35 C36 C37 C32 0.8(3)
C33 C32 C37 C36 -0.4(3)
C7 C32 C37 C36 -176.33(17)
